data_7250950
loop_
_publ_author_name
'Mingazhetdinova, Dilyara O.'
'Nefedova, Anna A.'
'Kozhikhov, Andrey A.'
'Agarkov, Artem S.'
'Litvinov, Igor A.'
'Frantsuzova, Lubov V.'
'Islamov, Daut R.'
'Solovieva, Svetlana E.'
'Antipin, Igor S.'

_publ_section_title
;
 Supramolecular interplay: how non-covalent bonds affect the crystal
 packing of 2-arylmethylidenethiazolo[3,2-a]pyrimidines
;
_journal_issue 42
_journal_name_full CrystEngComm
_journal_page_first 6884
_journal_page_last 6893
_journal_paper_doi 10.1039/D5CE00511F
_journal_volume 27
_journal_year 2025
_chemical_formula_moiety 'C23 H18 Br2 N2 O3 S'
_chemical_formula_sum 'C23 H18 Br2 N2 O3 S'
_chemical_formula_weight 562.27
_space_group_crystal_system triclinic
_space_group_IT_number 2
_space_group_name_Hall '-P 1'
_space_group_name_H-M_alt 'P -1'
_atom_sites_solution_hydrogens geom
_audit_creation_method SHELXL-2018/3
_audit_update_record
;
2025-07-02 deposited with the CCDC.	2025-09-16 downloaded from the CCDC.
;
_cell_angle_alpha 77.441(7)
_cell_angle_beta 85.094(7)
_cell_angle_gamma 88.691(7)
_cell_formula_units_Z 2
_cell_length_a 9.9689(16)
_cell_length_b 10.4507(15)
_cell_length_c 10.9158(19)
_cell_measurement_reflns_used 9968
_cell_measurement_temperature 100(2)
_cell_measurement_theta_max 23.79
_cell_measurement_theta_min 2.45
_cell_volume 1105.9(3)
_computing_cell_refinement 'Bruker SAINT'
_computing_data_collection 'Bruker APEX2'
_computing_data_reduction 'Bruker SAINT'
_computing_molecular_graphics 'Bruker SHELXTL'
_computing_publication_material 'Bruker SHELXTL'
_computing_structure_refinement 'SHELXL-2018/3 (Sheldrick, 2018)'
_computing_structure_solution 'SHELXT 2014/5 (Sheldrick, 2014)'
_diffrn_ambient_temperature 100(2)
_diffrn_measured_fraction_theta_full 0.988
_diffrn_measured_fraction_theta_max 0.988
_diffrn_measurement_device_type 'Bruker D8 QUEST'
_diffrn_measurement_method '\f and \w scans'
_diffrn_radiation_type MoK\a
_diffrn_radiation_wavelength 0.71073
_diffrn_reflns_av_R_equivalents 0.1140
_diffrn_reflns_av_unetI/netI 0.0488
_diffrn_reflns_Laue_measured_fraction_full 0.988
_diffrn_reflns_Laue_measured_fraction_max 0.988
_diffrn_reflns_limit_h_max 11
_diffrn_reflns_limit_h_min -11
_diffrn_reflns_limit_k_max 11
_diffrn_reflns_limit_k_min -11
_diffrn_reflns_limit_l_max 12
_diffrn_reflns_limit_l_min -12
_diffrn_reflns_number 39737
_diffrn_reflns_point_group_measured_fraction_full 0.988
_diffrn_reflns_point_group_measured_fraction_max 0.988
_diffrn_reflns_theta_full 23.849
_diffrn_reflns_theta_max 23.849
_diffrn_reflns_theta_min 1.918
_diffrn_source 'I\mS DIAMOND'
_exptl_absorpt_coefficient_mu 3.788
_exptl_absorpt_correction_T_max 0.7450
_exptl_absorpt_correction_T_min 0.6191
_exptl_absorpt_correction_type multi-scan
_exptl_crystal_colour yellow
_exptl_crystal_density_diffrn 1.688
_exptl_crystal_description prismatic
_exptl_crystal_F_000 560
_exptl_crystal_size_max 0.10
_exptl_crystal_size_mid 0.05
_exptl_crystal_size_min 0.03
_refine_diff_density_max 0.723
_refine_diff_density_min -1.032
_refine_diff_density_rms 0.085
_refine_ls_extinction_method none
_refine_ls_goodness_of_fit_ref 1.017
_refine_ls_hydrogen_treatment constr
_refine_ls_matrix_type full
_refine_ls_number_parameters 282
_refine_ls_number_reflns 3374
_refine_ls_number_restraints 0
_refine_ls_restrained_S_all 1.017
_refine_ls_R_factor_all 0.0423
_refine_ls_R_factor_gt 0.0311
_refine_ls_shift/su_max 0.001
_refine_ls_shift/su_mean 0.000
_refine_ls_structure_factor_coef Fsqd
_refine_ls_weighting_details 'w=1/[\s^2^(Fo^2^)+(0.0524P)^2^] where P=(Fo^2^+2Fc^2^)/3'
_refine_ls_weighting_scheme calc
_refine_ls_wR_factor_gt 0.0832
_refine_ls_wR_factor_ref 0.0859
_reflns_Friedel_coverage 0.000
_reflns_number_gt 2743
_reflns_number_total 3374
_reflns_threshold_expression 'I > 2\s(I)'
_cod_data_source_file d5ce00511f2.cif
_cod_data_source_block shelx_CCDC3
_cod_depositor_comments 'Adding full bibliography for 7250946--7250954.cif.'
_cod_database_code 7250950
_shelx_shelxl_version_number 2018/3
_shelx_space_group_comment
;
The symmetry employed for this shelxl refinement is uniquely defined
by the following loop, which should always be used as a source of
symmetry information in preference to the above space-group names.
They are only intended as comments.
;

loop_
_space_group_symop_operation_xyz
'x, y, z'
'-x, -y, -z'

loop_
_atom_site_label
_atom_site_type_symbol
_atom_site_fract_x
_atom_site_fract_y
_atom_site_fract_z
_atom_site_U_iso_or_equiv
_atom_site_adp_type
_atom_site_occupancy
_atom_site_site_symmetry_order
_atom_site_calc_flag
_atom_site_refinement_flags_posn
_atom_site_refinement_flags_adp
_atom_site_refinement_flags_occupancy
_atom_site_disorder_assembly
_atom_site_disorder_group
C2 C 0.6281(4) 0.5462(3) 0.5706(3) 0.0172(8) Uani 1 1 d . . . . .
C3 C 0.5359(3) 0.6584(3) 0.5757(3) 0.0164(8) Uani 1 1 d . . . . .
C5 C 0.3730(3) 0.7373(3) 0.7311(3) 0.0164(8) Uani 1 1 d . . . . .
H5 H 0.323267 0.786023 0.659314 0.020 Uiso 1 1 calc R U . . .
C6 C 0.2712(3) 0.6710(3) 0.8364(3) 0.0177(8) Uani 1 1 d . . . . .
C7 C 0.2893(4) 0.5477(4) 0.9007(3) 0.0211(9) Uani 1 1 d . . . . .
C8A C 0.4711(4) 0.5149(3) 0.7678(3) 0.0181(8) Uani 1 1 d . . . . .
C9 C 0.7194(3) 0.5474(3) 0.4727(3) 0.0186(8) Uani 1 1 d . . . . .
H9 H 0.717171 0.623682 0.407066 0.022 Uiso 1 1 calc R U . . .
C10 C 0.8210(4) 0.4516(4) 0.4504(3) 0.0214(9) Uani 1 1 d . . . . .
C11 C 0.8260(4) 0.3235(3) 0.5232(4) 0.0264(9) Uani 1 1 d . . . . .
H11 H 0.758003 0.295012 0.589444 0.032 Uiso 1 1 calc R U . . .
C12 C 0.9279(4) 0.2381(4) 0.5003(4) 0.0273(9) Uani 1 1 d . . . . .
H12 H 0.929469 0.151212 0.549671 0.033 Uiso 1 1 calc R U . . .
C13 C 1.0276(4) 0.2800(4) 0.4051(4) 0.0263(9) Uani 1 1 d . . . . .
C14 C 1.0253(4) 0.4042(4) 0.3294(4) 0.0299(10) Uani 1 1 d . . . . .
H14 H 1.093106 0.431032 0.262641 0.036 Uiso 1 1 calc R U . . .
C15 C 0.9213(4) 0.4895(4) 0.3528(3) 0.0242(9) Uani 1 1 d . . . . .
H15 H 0.918764 0.575144 0.301120 0.029 Uiso 1 1 calc R U . . .
C16 C 0.4637(3) 0.8333(3) 0.7721(3) 0.0143(8) Uani 1 1 d . . . . .
C17 C 0.5278(3) 0.7941(3) 0.8819(3) 0.0186(8) Uani 1 1 d . . . . .
H17 H 0.513058 0.708492 0.932280 0.022 Uiso 1 1 calc R U . . .
C18 C 0.6133(4) 0.8787(3) 0.9191(3) 0.0206(8) Uani 1 1 d . . . . .
H18 H 0.657907 0.851716 0.994017 0.025 Uiso 1 1 calc R U . . .
C19 C 0.6323(3) 1.0028(3) 0.8452(3) 0.0152(8) Uani 1 1 d . . . . .
C20 C 0.5683(4) 1.0441(3) 0.7363(3) 0.0206(8) Uani 1 1 d . . . . .
H20 H 0.581752 1.130302 0.686915 0.025 Uiso 1 1 calc R U . . .
C21 C 0.4838(4) 0.9576(3) 0.6997(3) 0.0195(8) Uani 1 1 d . . . . .
H21 H 0.439757 0.984495 0.624481 0.023 Uiso 1 1 calc R U . . .
C22 C 0.1568(4) 0.7570(4) 0.8664(4) 0.0229(9) Uani 1 1 d . . . . .
C23 C 0.0716(4) 0.9749(4) 0.8171(4) 0.0301(10) Uani 1 1 d . . . . .
H23A H 0.045528 0.960384 0.908629 0.036 Uiso 1 1 calc R U . . .
H23B H -0.010365 0.971187 0.772853 0.036 Uiso 1 1 calc R U . . .
C24 C 0.1395(4) 1.1053(4) 0.7706(4) 0.0413(11) Uani 1 1 d . . . . .
H24A H 0.222757 1.106014 0.812200 0.062 Uiso 1 1 calc R U . . .
H24B H 0.079239 1.174945 0.789966 0.062 Uiso 1 1 calc R U . . .
H24C H 0.160931 1.120148 0.679323 0.062 Uiso 1 1 calc R U . . .
C25 C 0.2004(4) 0.4754(4) 1.0109(4) 0.0325(10) Uani 1 1 d . . . . .
H25A H 0.146078 0.538482 1.048551 0.049 Uiso 1 1 calc R U . . .
H25B H 0.256200 0.423982 1.073704 0.049 Uiso 1 1 calc R U . . .
H25C H 0.140820 0.416590 0.982187 0.049 Uiso 1 1 calc R U . . .
Br1 Br 1.17181(4) 0.16531(4) 0.37712(4) 0.03629(15) Uani 1 1 d . . . . .
Br2 Br 0.74980(4) 1.12091(3) 0.89340(3) 0.02150(13) Uani 1 1 d . . . . .
N4 N 0.4557(3) 0.6341(2) 0.6882(3) 0.0148(6) Uani 1 1 d . . . . .
N8 N 0.3997(3) 0.4693(3) 0.8707(3) 0.0204(7) Uani 1 1 d . . . . .
O3 O 0.5301(2) 0.7584(2) 0.4959(2) 0.0215(6) Uani 1 1 d . . . . .
O22 O 0.0665(3) 0.7260(2) 0.9492(3) 0.0341(7) Uani 1 1 d . . . . .
O23 O 0.1685(2) 0.8757(2) 0.7911(2) 0.0253(6) Uani 1 1 d . . . . .
S1 S 0.60140(9) 0.42374(8) 0.70948(8) 0.0200(2) Uani 1 1 d . . . . .

loop_
_atom_site_aniso_label
_atom_site_aniso_U_11
_atom_site_aniso_U_22
_atom_site_aniso_U_33
_atom_site_aniso_U_23
_atom_site_aniso_U_13
_atom_site_aniso_U_12
C2 0.022(2) 0.0133(18) 0.017(2) -0.0034(14) -0.0061(17) -0.0015(15)
C3 0.019(2) 0.0169(19) 0.015(2) -0.0054(15) -0.0044(16) -0.0013(15)
C5 0.0174(19) 0.0138(18) 0.0176(19) -0.0020(14) -0.0050(16) 0.0068(15)
C6 0.0140(19) 0.0217(19) 0.019(2) -0.0063(16) -0.0043(16) -0.0009(15)
C7 0.016(2) 0.028(2) 0.019(2) -0.0034(16) -0.0019(17) -0.0045(16)
C8A 0.021(2) 0.0133(18) 0.019(2) 0.0003(15) -0.0080(17) 0.0020(16)
C9 0.020(2) 0.0169(19) 0.019(2) -0.0035(15) -0.0019(17) -0.0017(16)
C10 0.018(2) 0.029(2) 0.021(2) -0.0105(16) -0.0048(17) -0.0032(17)
C11 0.023(2) 0.023(2) 0.034(2) -0.0094(17) 0.0057(19) -0.0041(17)
C12 0.022(2) 0.023(2) 0.037(2) -0.0097(17) -0.0011(19) 0.0038(17)
C13 0.018(2) 0.032(2) 0.035(2) -0.0209(19) -0.0018(18) -0.0001(17)
C14 0.022(2) 0.045(3) 0.024(2) -0.0127(19) 0.0042(18) 0.000(2)
C15 0.024(2) 0.030(2) 0.018(2) -0.0060(16) 0.0001(17) -0.0007(18)
C16 0.0111(18) 0.0163(18) 0.016(2) -0.0063(14) 0.0004(15) 0.0046(15)
C17 0.0183(19) 0.0157(18) 0.021(2) -0.0025(15) -0.0007(17) -0.0003(15)
C18 0.020(2) 0.024(2) 0.019(2) -0.0062(15) -0.0035(16) 0.0032(16)
C19 0.0127(18) 0.0149(18) 0.019(2) -0.0053(15) -0.0013(16) 0.0025(15)
C20 0.023(2) 0.0128(18) 0.024(2) -0.0003(15) -0.0023(17) 0.0007(16)
C21 0.024(2) 0.0169(19) 0.017(2) -0.0011(15) -0.0067(17) 0.0020(16)
C22 0.017(2) 0.025(2) 0.031(2) -0.0145(17) -0.0048(19) -0.0001(17)
C23 0.024(2) 0.036(2) 0.034(3) -0.0145(19) -0.0070(19) 0.0123(19)
C24 0.041(3) 0.032(2) 0.052(3) -0.013(2) -0.001(2) 0.008(2)
C25 0.029(2) 0.037(2) 0.024(2) 0.0085(18) 0.0041(19) -0.0045(19)
Br1 0.0223(2) 0.0424(3) 0.0510(3) -0.0273(2) 0.0019(2) 0.00372(19)
Br2 0.0210(2) 0.0180(2) 0.0268(2) -0.00619(15) -0.00542(17) -0.00051(15)
N4 0.0160(16) 0.0129(15) 0.0146(16) -0.0008(12) -0.0009(13) 0.0008(12)
N8 0.0235(18) 0.0182(16) 0.0170(17) 0.0009(13) 0.0004(14) -0.0011(14)
O3 0.0270(15) 0.0158(13) 0.0181(14) 0.0043(11) -0.0029(11) 0.0020(11)
O22 0.0247(15) 0.0303(15) 0.0486(19) -0.0167(13) 0.0137(15) -0.0065(13)
O23 0.0260(15) 0.0240(14) 0.0258(15) -0.0057(11) -0.0029(12) 0.0091(12)
S1 0.0240(5) 0.0145(4) 0.0197(5) -0.0006(4) -0.0001(4) 0.0024(4)

loop_
_atom_type_symbol
_atom_type_description
_atom_type_scat_dispersion_real
_atom_type_scat_dispersion_imag
_atom_type_scat_source
C C 0.0033 0.0016 'International Tables Vol C Tables 4.2.6.8 and 6.1.1.4'
H H 0.0000 0.0000 'International Tables Vol C Tables 4.2.6.8 and 6.1.1.4'
Br Br -0.2901 2.4595 'International Tables Vol C Tables 4.2.6.8 and 6.1.1.4'
N N 0.0061 0.0033 'International Tables Vol C Tables 4.2.6.8 and 6.1.1.4'
O O 0.0106 0.0060 'International Tables Vol C Tables 4.2.6.8 and 6.1.1.4'
S S 0.1246 0.1234 'International Tables Vol C Tables 4.2.6.8 and 6.1.1.4'

loop_
_geom_angle_atom_site_label_1
_geom_angle_atom_site_label_2
_geom_angle_atom_site_label_3
_geom_angle
_geom_angle_site_symmetry_1
_geom_angle_site_symmetry_3
_geom_angle_publ_flag
C9 C2 C3 121.6(3) . . ?
C9 C2 S1 128.1(3) . . ?
C3 C2 S1 110.2(2) . . ?
O3 C3 N4 123.6(3) . . ?
O3 C3 C2 126.5(3) . . ?
N4 C3 C2 109.9(3) . . ?
N4 C5 C6 108.0(3) . . ?
N4 C5 C16 109.8(3) . . ?
C6 C5 C16 112.8(3) . . ?
N4 C5 H5 108.7 . . ?
C6 C5 H5 108.7 . . ?
C16 C5 H5 108.7 . . ?
C7 C6 C22 123.7(3) . . ?
C7 C6 C5 121.7(3) . . ?
C22 C6 C5 114.5(3) . . ?
C6 C7 N8 122.3(3) . . ?
C6 C7 C25 126.3(3) . . ?
N8 C7 C25 111.4(3) . . ?
N8 C8A N4 126.6(3) . . ?
N8 C8A S1 122.0(3) . . ?
N4 C8A S1 111.4(2) . . ?
C2 C9 C10 130.7(3) . . ?
C2 C9 H9 114.6 . . ?
C10 C9 H9 114.6 . . ?
C15 C10 C11 117.9(3) . . ?
C15 C10 C9 118.3(3) . . ?
C11 C10 C9 123.8(3) . . ?
C12 C11 C10 121.2(4) . . ?
C12 C11 H11 119.4 . . ?
C10 C11 H11 119.4 . . ?
C11 C12 C13 119.4(4) . . ?
C11 C12 H12 120.3 . . ?
C13 C12 H12 120.3 . . ?
C14 C13 C12 121.5(4) . . ?
C14 C13 Br1 118.9(3) . . ?
C12 C13 Br1 119.7(3) . . ?
C13 C14 C15 118.7(4) . . ?
C13 C14 H14 120.7 . . ?
C15 C14 H14 120.7 . . ?
C10 C15 C14 121.4(4) . . ?
C10 C15 H15 119.3 . . ?
C14 C15 H15 119.3 . . ?
C21 C16 C17 119.8(3) . . ?
C21 C16 C5 120.4(3) . . ?
C17 C16 C5 119.8(3) . . ?
C16 C17 C18 120.6(3) . . ?
C16 C17 H17 119.7 . . ?
C18 C17 H17 119.7 . . ?
C19 C18 C17 118.7(4) . . ?
C19 C18 H18 120.7 . . ?
C17 C18 H18 120.7 . . ?
C18 C19 C20 121.6(3) . . ?
C18 C19 Br2 119.6(3) . . ?
C20 C19 Br2 118.8(2) . . ?
C19 C20 C21 119.0(3) . . ?
C19 C20 H20 120.5 . . ?
C21 C20 H20 120.5 . . ?
C16 C21 C20 120.3(4) . . ?
C16 C21 H21 119.9 . . ?
C20 C21 H21 119.9 . . ?
O22 C22 O23 123.8(3) . . ?
O22 C22 C6 125.8(4) . . ?
O23 C22 C6 110.4(3) . . ?
O23 C23 C24 106.7(3) . . ?
O23 C23 H23A 110.4 . . ?
C24 C23 H23A 110.4 . . ?
O23 C23 H23B 110.4 . . ?
C24 C23 H23B 110.4 . . ?
H23A C23 H23B 108.6 . . ?
C23 C24 H24A 109.5 . . ?
C23 C24 H24B 109.5 . . ?
H24A C24 H24B 109.5 . . ?
C23 C24 H24C 109.5 . . ?
H24A C24 H24C 109.5 . . ?
H24B C24 H24C 109.5 . . ?
C7 C25 H25A 109.5 . . ?
C7 C25 H25B 109.5 . . ?
H25A C25 H25B 109.5 . . ?
C7 C25 H25C 109.5 . . ?
H25A C25 H25C 109.5 . . ?
H25B C25 H25C 109.5 . . ?
C8A N4 C3 116.9(3) . . ?
C8A N4 C5 120.2(3) . . ?
C3 N4 C5 122.2(3) . . ?
C8A N8 C7 116.2(3) . . ?
C22 O23 C23 116.9(3) . . ?
C8A S1 C2 91.42(16) . . ?

loop_
_geom_bond_atom_site_label_1
_geom_bond_atom_site_label_2
_geom_bond_distance
_geom_bond_site_symmetry_2
_geom_bond_publ_flag
C2 C9 1.341(5) . ?
C2 C3 1.481(5) . ?
C2 S1 1.764(3) . ?
C3 O3 1.210(4) . ?
C3 N4 1.385(4) . ?
C5 N4 1.474(4) . ?
C5 C6 1.522(5) . ?
C5 C16 1.526(4) . ?
C5 H5 1.0000 . ?
C6 C7 1.344(5) . ?
C6 C22 1.494(5) . ?
C7 N8 1.415(5) . ?
C7 C25 1.502(5) . ?
C8A N8 1.281(4) . ?
C8A N4 1.368(4) . ?
C8A S1 1.751(4) . ?
C9 C10 1.451(5) . ?
C9 H9 0.9500 . ?
C10 C15 1.394(5) . ?
C10 C11 1.403(5) . ?
C11 C12 1.379(5) . ?
C11 H11 0.9500 . ?
C12 C13 1.380(5) . ?
C12 H12 0.9500 . ?
C13 C14 1.379(6) . ?
C13 Br1 1.898(4) . ?
C14 C15 1.395(5) . ?
C14 H14 0.9500 . ?
C15 H15 0.9500 . ?
C16 C21 1.375(5) . ?
C16 C17 1.385(5) . ?
C17 C18 1.387(5) . ?
C17 H17 0.9500 . ?
C18 C19 1.377(5) . ?
C18 H18 0.9500 . ?
C19 C20 1.379(5) . ?
C19 Br2 1.905(3) . ?
C20 C21 1.391(5) . ?
C20 H20 0.9500 . ?
C21 H21 0.9500 . ?
C22 O22 1.217(4) . ?
C22 O23 1.332(4) . ?
C23 O23 1.457(4) . ?
C23 C24 1.503(5) . ?
C23 H23A 0.9900 . ?
C23 H23B 0.9900 . ?
C24 H24A 0.9800 . ?
C24 H24B 0.9800 . ?
C24 H24C 0.9800 . ?
C25 H25A 0.9800 . ?
C25 H25B 0.9800 . ?
C25 H25C 0.9800 . ?

loop_
_geom_torsion_atom_site_label_1
_geom_torsion_atom_site_label_2
_geom_torsion_atom_site_label_3
_geom_torsion_atom_site_label_4
_geom_torsion
_geom_torsion_site_symmetry_1
_geom_torsion_site_symmetry_2
_geom_torsion_site_symmetry_3
_geom_torsion_site_symmetry_4
_geom_torsion_publ_flag
C9 C2 C3 O3 1.4(6) . . . . ?
S1 C2 C3 O3 179.2(3) . . . . ?
C9 C2 C3 N4 -177.8(3) . . . . ?
S1 C2 C3 N4 0.0(3) . . . . ?
N4 C5 C6 C7 19.6(5) . . . . ?
C16 C5 C6 C7 -101.9(4) . . . . ?
N4 C5 C6 C22 -164.2(3) . . . . ?
C16 C5 C6 C22 74.3(4) . . . . ?
C22 C6 C7 N8 -179.3(3) . . . . ?
C5 C6 C7 N8 -3.4(6) . . . . ?
C22 C6 C7 C25 0.3(6) . . . . ?
C5 C6 C7 C25 176.2(3) . . . . ?
C3 C2 C9 C10 177.7(3) . . . . ?
S1 C2 C9 C10 0.4(6) . . . . ?
C2 C9 C10 C15 -166.7(4) . . . . ?
C2 C9 C10 C11 11.9(6) . . . . ?
C15 C10 C11 C12 1.0(6) . . . . ?
C9 C10 C11 C12 -177.7(3) . . . . ?
C10 C11 C12 C13 0.8(6) . . . . ?
C11 C12 C13 C14 -2.2(6) . . . . ?
C11 C12 C13 Br1 177.6(3) . . . . ?
C12 C13 C14 C15 1.8(6) . . . . ?
Br1 C13 C14 C15 -178.1(3) . . . . ?
C11 C10 C15 C14 -1.4(6) . . . . ?
C9 C10 C15 C14 177.3(3) . . . . ?
C13 C14 C15 C10 0.1(6) . . . . ?
N4 C5 C16 C21 108.1(4) . . . . ?
C6 C5 C16 C21 -131.5(3) . . . . ?
N4 C5 C16 C17 -70.9(4) . . . . ?
C6 C5 C16 C17 49.6(4) . . . . ?
C21 C16 C17 C18 -0.7(5) . . . . ?
C5 C16 C17 C18 178.3(3) . . . . ?
C16 C17 C18 C19 0.5(5) . . . . ?
C17 C18 C19 C20 0.2(5) . . . . ?
C17 C18 C19 Br2 -179.7(2) . . . . ?
C18 C19 C20 C21 -0.7(5) . . . . ?
Br2 C19 C20 C21 179.2(2) . . . . ?
C17 C16 C21 C20 0.1(5) . . . . ?
C5 C16 C21 C20 -178.9(3) . . . . ?
C19 C20 C21 C16 0.6(5) . . . . ?
C7 C6 C22 O22 -1.5(6) . . . . ?
C5 C6 C22 O22 -177.6(3) . . . . ?
C7 C6 C22 O23 176.9(3) . . . . ?
C5 C6 C22 O23 0.8(4) . . . . ?
N8 C8A N4 C3 -173.9(3) . . . . ?
S1 C8A N4 C3 4.1(4) . . . . ?
N8 C8A N4 C5 15.3(5) . . . . ?
S1 C8A N4 C5 -166.6(2) . . . . ?
O3 C3 N4 C8A 178.1(3) . . . . ?
C2 C3 N4 C8A -2.6(4) . . . . ?
O3 C3 N4 C5 -11.3(5) . . . . ?
C2 C3 N4 C5 167.9(3) . . . . ?
C6 C5 N4 C8A -25.0(4) . . . . ?
C16 C5 N4 C8A 98.4(3) . . . . ?
C6 C5 N4 C3 164.8(3) . . . . ?
C16 C5 N4 C3 -71.9(4) . . . . ?
N4 C8A N8 C7 3.9(5) . . . . ?
S1 C8A N8 C7 -174.0(2) . . . . ?
C6 C7 N8 C8A -9.8(5) . . . . ?
C25 C7 N8 C8A 170.6(3) . . . . ?
O22 C22 O23 C23 4.4(5) . . . . ?
C6 C22 O23 C23 -174.0(3) . . . . ?
C24 C23 O23 C22 152.5(3) . . . . ?
N8 C8A S1 C2 174.8(3) . . . . ?
N4 C8A S1 C2 -3.3(3) . . . . ?
C9 C2 S1 C8A 179.5(3) . . . . ?
C3 C2 S1 C8A 1.9(3) . . . . ?
